data_4505559
loop_
_publ_author_name
'Zhang, Shu-Quan'
'Jiang, Fei-Long'
'Wu, Ming-Yan'
'Ma, Jie'
'Bu, Yang'
'Hong, Mao-Chun'

_publ_section_title
;
 Assembly of Discrete One-, Two-, and Three-Dimensional Zn(II) Complexes
 Containing Semirigid V-Shaped Tricarboxylate Ligands
;
_journal_issue 3
_journal_name_full 'Crystal Growth &amp; Design'
_journal_page_first 1452
_journal_paper_doi 10.1021/cg201556b
_journal_volume 12
_journal_year 2012
_chemical_formula_sum 'C80 H52 N8 O32 Zn6'
_chemical_formula_weight 2029.52
_chemical_name_systematic
; 
 ? 
;
_space_group_IT_number 1
_symmetry_cell_setting triclinic
_symmetry_space_group_name_Hall 'P 1'
_symmetry_space_group_name_H-M 'P 1'
_atom_sites_solution_hydrogens geom
_atom_sites_solution_primary direct
_atom_sites_solution_secondary difmap
_audit_creation_method SHELXL-97
_cell_angle_alpha 109.640(2)
_cell_angle_beta 90.472(2)
_cell_angle_gamma 105.149(2)
_cell_formula_units_Z 1
_cell_length_a 7.6718(17)
_cell_length_b 13.923(3)
_cell_length_c 19.539(5)
_cell_measurement_reflns_used 4693
_cell_measurement_temperature 293(2)
_cell_measurement_theta_max 27.4894
_cell_measurement_theta_min 2.2259
_cell_volume 1886.7(8)
_computing_cell_refinement 'CrystalClear (Rigaku Inc., 2007)'
_computing_data_collection 'CrystalClear (Rigaku Inc., 2007)'
_computing_data_reduction 'CrystalClear (Rigaku Inc., 2007)'
_computing_molecular_graphics 'Bruker SHELXTL'
_computing_publication_material 'Bruker SHELXTL'
_computing_structure_refinement 'SHELXL-97 (Sheldrick, 1997)'
_computing_structure_solution 'SHELXS-97 (Sheldrick, 1990)'
_diffrn_ambient_temperature 293(2)
_diffrn_measured_fraction_theta_full 0.962
_diffrn_measured_fraction_theta_max 0.962
_diffrn_measurement_device_type \w
_diffrn_radiation_monochromator graphite
_diffrn_radiation_source 'fine-focus sealed tube'
_diffrn_radiation_type MoK\a
_diffrn_radiation_wavelength 0.71073
_diffrn_reflns_av_R_equivalents 0.0294
_diffrn_reflns_av_sigmaI/netI 0.0692
_diffrn_reflns_limit_h_max 8
_diffrn_reflns_limit_h_min -9
_diffrn_reflns_limit_k_max 16
_diffrn_reflns_limit_k_min -16
_diffrn_reflns_limit_l_max 23
_diffrn_reflns_limit_l_min -23
_diffrn_reflns_number 12212
_diffrn_reflns_theta_full 25.00
_diffrn_reflns_theta_max 25.00
_diffrn_reflns_theta_min 2.77
_exptl_absorpt_coefficient_mu 1.977
_exptl_absorpt_correction_T_max 1.0000
_exptl_absorpt_correction_T_min 0.8572
_exptl_absorpt_correction_type multi-scan
_exptl_absorpt_process_details '(CrystalClear; Rigaku, 2000)'
_exptl_crystal_colour red
_exptl_crystal_density_diffrn 1.786
_exptl_crystal_density_method 'not measured'
_exptl_crystal_description rod
_exptl_crystal_F_000 1024
_exptl_crystal_size_max 0.15
_exptl_crystal_size_mid 0.06
_exptl_crystal_size_min 0.05
_refine_diff_density_max 0.781
_refine_diff_density_min -0.441
_refine_diff_density_rms 0.089
_refine_ls_abs_structure_details 'Flack H D (1983), Acta Cryst. A39, 876-881'
_refine_ls_abs_structure_Flack 0.044(13)
_refine_ls_extinction_method none
_refine_ls_goodness_of_fit_ref 0.967
_refine_ls_hydrogen_treatment constr
_refine_ls_matrix_type full
_refine_ls_number_parameters 1135
_refine_ls_number_reflns 10158
_refine_ls_number_restraints 3
_refine_ls_restrained_S_all 0.967
_refine_ls_R_factor_all 0.0502
_refine_ls_R_factor_gt 0.0391
_refine_ls_shift/su_max 0.041
_refine_ls_shift/su_mean 0.003
_refine_ls_structure_factor_coef Fsqd
_refine_ls_weighting_details 'calc w=1/[\s^2^(Fo^2^)+(0.0534P)^2^+0.0000P] where P=(Fo^2^+2Fc^2^)/3'
_refine_ls_weighting_scheme calc
_refine_ls_wR_factor_gt 0.0924
_refine_ls_wR_factor_ref 0.0978
_reflns_number_gt 8030
_reflns_number_total 10158
_reflns_threshold_expression >2sigma(I)
_cod_data_source_file cg201556b_si_001.cif
_cod_data_source_block 6
_cod_depositor_comments
;
The following automatic conversions were performed:

'_symmetry_cell_setting' value 'Triclinic' changed to 'triclinic'
according to /home/saulius/struct/CIF-dictionaries/cif_core.dic
dictionary named 'cif_core.dic' version 2.4.1 from
2010-06-29.

'_exptl_absorpt_correction_type' value 'Multi-scan'
changed to 'multi-scan' according to
/home/saulius/struct/CIF-dictionaries/cif_core.dic dictionary named
'cif_core.dic' version 2.4.1 from 2010-06-29.

Automatic conversion script
Id: cif_fix_values 1715 2011-07-08 13:25:40Z adriana 
;
_cod_original_sg_symbol_H-M P1
_cod_database_code 4505559

loop_
_symmetry_equiv_pos_as_xyz
'x, y, z'

loop_
_atom_site_label
_atom_site_type_symbol
_atom_site_fract_x
_atom_site_fract_y
_atom_site_fract_z
_atom_site_U_iso_or_equiv
_atom_site_adp_type
_atom_site_occupancy
_atom_site_symmetry_multiplicity
_atom_site_calc_flag
_atom_site_refinement_flags
Zn1 Zn 0.29748(10) 0.46982(6) 0.64655(5) 0.0269(2) Uani 1 1 d .
O1 O -0.3089(7) 0.4915(4) 0.6364(3) 0.0260(12) Uani 1 1 d .
N1 N -0.2118(9) 0.2114(5) 0.5203(4) 0.0269(15) Uani 1 1 d .
C1 C 0.0421(13) 0.7634(7) 0.5373(5) 0.036(2) Uani 1 1 d .
Zn2 Zn -0.16794(15) 0.28886(8) 0.43984(6) 0.02478(17) Uani 1 1 d .
O2 O -0.5204(7) 0.5500(5) 0.5995(3) 0.0304(14) Uani 1 1 d .
N2 N -0.6761(10) -0.1233(7) 0.8296(5) 0.050(2) Uani 1 1 d .
C2 C -0.1286(12) 0.7753(7) 0.5440(5) 0.043(2) Uani 1 1 d .
H2 H -0.1583 0.8325 0.5353 0.051 Uiso 1 1 calc R
Zn3 Zn -1.15442(11) 0.00541(6) 0.13717(5) 0.0268(2) Uani 1 1 d .
O3 O 0.1185(7) 0.5404(4) 0.6361(3) 0.0301(13) Uani 1 1 d .
N3 N -0.3958(14) 0.0803(7) 0.6919(6) 0.067(3) Uani 1 1 d .
C3 C -0.2580(12) 0.7015(7) 0.5639(5) 0.035(2) Uani 1 1 d .
H3 H -0.3772 0.7093 0.5685 0.042 Uiso 1 1 calc R
Zn4 Zn -0.19075(10) 0.54983(6) 0.74229(5) 0.0261(2) Uani 1 1 d .
O4 O -0.0114(7) 0.4304(4) 0.5256(3) 0.0295(13) Uani 1 1 d .
N4 N -0.4290(16) -0.0076(11) 0.6653(6) 0.091(4) Uani 1 1 d .
C4 C -0.2197(10) 0.6171(6) 0.5774(4) 0.0236(18) Uani 1 1 d .
Zn5 Zn -0.64612(11) 0.10941(6) 0.23894(5) 0.0261(2) Uani 1 1 d .
O5 O 0.3083(8) 1.3049(5) 0.5323(3) 0.0349(14) Uani 1 1 d .
N5 N -0.1220(9) 0.3671(5) 0.3565(4) 0.0270(16) Uani 1 1 d .
C5 C -0.0448(11) 0.6051(6) 0.5677(4) 0.0250(18) Uani 1 1 d .
Zn6 Zn 0.43392(11) 0.81066(6) -0.00784(5) 0.0272(2) Uani 1 1 d .
O6 O 0.2325(9) 1.3203(5) 0.6428(3) 0.0383(15) Uani 1 1 d .
N6 N 0.3137(8) 0.7311(5) 0.0589(3) 0.0280(15) Uani 1 1 d .
C6 C 0.0814(12) 0.6790(7) 0.5487(5) 0.029(2) Uani 1 1 d .
H6 H 0.2006 0.6715 0.5433 0.035 Uiso 1 1 calc R
O7 O 0.1789(9) 0.8289(5) 0.5146(4) 0.055(2) Uani 1 1 d .
N7 N 0.0614(17) 0.5069(9) 0.1884(7) 0.083(3) Uani 1 1 d .
C7 C -0.3588(11) 0.5477(6) 0.6063(4) 0.0255(18) Uani 1 1 d .
O8 O -0.3845(8) 0.4655(4) 0.7843(3) 0.0347(14) Uani 1 1 d .
N8 N 0.0762(16) 0.5879(12) 0.2192(6) 0.097(4) Uani 1 1 d .
C8 C 0.0180(10) 0.5157(6) 0.5758(4) 0.0212(17) Uani 1 1 d .
O9 O -0.6005(7) 0.5283(4) 0.7521(3) 0.0257(12) Uani 1 1 d .
C9 C 0.1873(12) 0.9359(7) 0.5328(5) 0.040(2) Uani 1 1 d .
O10 O -1.0328(8) 0.4631(5) 0.7507(3) 0.0369(14) Uani 1 1 d .
C10 C 0.2355(14) 0.9786(7) 0.4798(5) 0.043(3) Uani 1 1 d .
H10 H 0.2520 0.9344 0.4328 0.052 Uiso 1 1 calc R
O11 O -0.8816(9) 0.5839(5) 0.8555(3) 0.0490(17) Uani 1 1 d .
C11 C 0.2604(12) 1.0865(7) 0.4946(5) 0.034(2) Uani 1 1 d .
H11 H 0.2938 1.1166 0.4580 0.041 Uiso 1 1 calc R
O12 O -1.2137(8) -0.2978(4) 0.8444(3) 0.0420(14) Uani 1 1 d .
C12 C 0.2353(12) 1.1499(7) 0.5646(4) 0.028(2) Uani 1 1 d .
O13 O -1.1028(8) -0.3026(4) 0.7420(3) 0.0432(16) Uani 1 1 d .
C13 C 0.1854(12) 1.1042(7) 0.6169(5) 0.033(2) Uani 1 1 d .
H13 H 0.1692 1.1472 0.6645 0.040 Uiso 1 1 calc R
O14 O -1.0511(9) 0.1899(5) 0.8845(4) 0.0481(18) Uani 1 1 d .
C14 C 0.1589(13) 0.9960(7) 0.6004(5) 0.039(2) Uani 1 1 d .
H14 H 0.1214 0.9642 0.6360 0.047 Uiso 1 1 calc R
O15 O -0.3320(8) 0.1472(4) 0.3521(3) 0.0326(14) Uani 1 1 d .
C15 C 0.2601(11) 1.2654(6) 0.5808(4) 0.0264(18) Uani 1 1 d .
O16 O -0.4721(8) 0.0315(4) 0.2454(3) 0.0320(13) Uani 1 1 d .
C16 C -0.9273(13) 0.2548(7) 0.8586(5) 0.034(2) Uani 1 1 d .
O17 O 0.1722(7) 0.0312(4) 0.2880(3) 0.0328(14) Uani 1 1 d .
C17 C -0.9799(11) 0.3358(6) 0.8434(4) 0.0283(19) Uani 1 1 d .
H17 H -1.0996 0.3420 0.8499 0.034 Uiso 1 1 calc R
O18 O -0.0455(7) 0.0802(4) 0.2427(3) 0.0228(12) Uani 1 1 d .
C18 C -0.8581(11) 0.4060(6) 0.8193(4) 0.0266(19) Uani 1 1 d .
O19 O -0.6497(8) -0.7359(4) 0.3394(3) 0.0337(14) Uani 1 1 d .
C19 C -0.6803(10) 0.4002(6) 0.8106(4) 0.0207(17) Uani 1 1 d .
O20 O -0.5760(9) -0.7448(5) 0.2302(3) 0.0454(17) Uani 1 1 d .
C20 C -0.6311(11) 0.3181(7) 0.8251(4) 0.028(2) Uani 1 1 d .
H20 H -0.5116 0.3117 0.8185 0.034 Uiso 1 1 calc R
O21 O -0.5276(10) -0.2521(5) 0.3699(5) 0.065(2) Uani 1 1 d .
C21 C -0.7530(12) 0.2459(7) 0.8488(5) 0.037(2) Uani 1 1 d .
H21 H -0.7171 0.1909 0.8583 0.044 Uiso 1 1 calc R
O22 O -0.7537(7) 0.0368(4) 0.1340(3) 0.0284(13) Uani 1 1 d .
C22 C -0.5480(11) 0.4686(6) 0.7801(4) 0.0234(18) Uani 1 1 d .
O23 O -0.9749(8) 0.0767(5) 0.0852(3) 0.0354(15) Uani 1 1 d .
C23 C -0.9247(11) 0.4937(6) 0.8075(5) 0.0266(18) Uani 1 1 d .
O24 O -0.5121(8) -0.0350(4) 0.0185(3) 0.0372(14) Uani 1 1 d .
C24 C -1.0605(12) 0.0826(7) 0.8617(5) 0.034(2) Uani 1 1 d .
O25 O -0.3314(8) 0.0746(4) 0.1196(3) 0.0339(14) Uani 1 1 d .
C25 C -1.0539(12) 0.0224(6) 0.7904(5) 0.035(2) Uani 1 1 d .
H25 H -1.0328 0.0554 0.7547 0.042 Uiso 1 1 calc R
O26 O -0.1675(9) 0.8631(5) 0.1416(3) 0.0465(16) Uani 1 1 d .
C26 C -1.0779(11) -0.0856(6) 0.7701(4) 0.034(2) Uani 1 1 d .
H26 H -1.0682 -0.1265 0.7211 0.041 Uiso 1 1 calc R
O27 O -0.2921(7) 0.8371(4) 0.0337(3) 0.0381(13) Uani 1 1 d .
C27 C -1.1168(11) -0.1345(6) 0.8226(4) 0.0249(18) Uani 1 1 d .
O28 O -0.2971(9) 0.3649(5) -0.0026(4) 0.0460(18) Uani 1 1 d .
C28 C -1.1254(12) -0.0715(7) 0.8939(5) 0.036(2) Uani 1 1 d .
H28 H -1.1502 -0.1037 0.9299 0.044 Uiso 1 1 calc R
O29 O 0.0617(7) 0.2389(4) 0.4182(3) 0.0334(14) Uani 1 1 d .
C29 C -1.0994(12) 0.0350(6) 0.9138(5) 0.030(2) Uani 1 1 d .
H29 H -1.1077 0.0763 0.9629 0.037 Uiso 1 1 calc R
O30 O -0.3968(7) 0.3382(5) 0.4591(3) 0.0340(14) Uani 1 1 d .
C30 C -1.1445(11) -0.2501(6) 0.8027(5) 0.0292(19) Uani 1 1 d .
O31 O 0.4740(8) 0.7075(5) -0.0999(3) 0.0581(18) Uani 1 1 d .
C31 C -0.3919(13) -0.1848(7) 0.3479(5) 0.040(2) Uani 1 1 d .
O32 O 0.1871(7) 0.7984(4) -0.0607(3) 0.0390(13) Uani 1 1 d .
C32 C -0.4416(12) -0.1048(6) 0.3332(5) 0.032(2) Uani 1 1 d .
H32 H -0.5624 -0.0994 0.3367 0.039 Uiso 1 1 calc R
C33 C -0.3078(10) -0.0312(6) 0.3129(4) 0.0205(17) Uani 1 1 d .
C34 C -0.1309(11) -0.0419(6) 0.3076(4) 0.0224(18) Uani 1 1 d .
C35 C -0.0888(12) -0.1218(7) 0.3232(5) 0.031(2) Uani 1 1 d .
H35 H 0.0320 -0.1272 0.3201 0.038 Uiso 1 1 calc R
C36 C -0.2131(14) -0.1942(7) 0.3431(5) 0.043(3) Uani 1 1 d .
H36 H -0.1808 -0.2496 0.3536 0.051 Uiso 1 1 calc R
C37 C -0.3707(11) 0.0573(6) 0.3023(4) 0.0235(18) Uani 1 1 d .
C38 C 0.0081(10) 0.0284(6) 0.2771(4) 0.0194(17) Uani 1 1 d .
C39 C -0.5332(13) -0.3600(7) 0.3491(6) 0.041(2) Uani 1 1 d .
C40 C -0.5122(13) -0.4197(7) 0.2783(6) 0.044(2) Uani 1 1 d .
H40 H -0.4843 -0.3875 0.2424 0.053 Uiso 1 1 calc R
C41 C -0.5329(12) -0.5276(7) 0.2611(5) 0.037(2) Uani 1 1 d .
H41 H -0.5180 -0.5696 0.2131 0.045 Uiso 1 1 calc R
C42 C -0.5755(11) -0.5747(6) 0.3137(5) 0.0257(18) Uani 1 1 d .
C43 C -0.6003(11) -0.5130(6) 0.3826(4) 0.0287(19) Uani 1 1 d .
H43 H -0.6330 -0.5451 0.4183 0.034 Uiso 1 1 calc R
C44 C -0.5787(12) -0.4056(7) 0.4009(5) 0.036(2) Uani 1 1 d .
H44 H -0.5951 -0.3639 0.4488 0.043 Uiso 1 1 calc R
C45 C -0.6032(11) -0.6916(7) 0.2931(5) 0.032(2) Uani 1 1 d .
C46 C -0.4265(13) 0.2991(6) 0.0235(5) 0.031(2) Uani 1 1 d .
C47 C -0.3770(11) 0.2182(7) 0.0358(5) 0.031(2) Uani 1 1 d .
H47 H -0.2571 0.2125 0.0293 0.037 Uiso 1 1 calc R
C48 C -0.4996(11) 0.1449(6) 0.0574(4) 0.0208(17) Uani 1 1 d .
C49 C -0.6776(10) 0.1546(6) 0.0672(4) 0.0231(17) Uani 1 1 d .
C50 C -0.7278(12) 0.2350(7) 0.0528(5) 0.035(2) Uani 1 1 d .
H50 H -0.8484 0.2400 0.0580 0.042 Uiso 1 1 calc R
C51 C -0.6013(11) 0.3095(6) 0.0305(4) 0.030(2) Uani 1 1 d .
H51 H -0.6347 0.3650 0.0206 0.037 Uiso 1 1 calc R
C52 C -0.8075(11) 0.0825(6) 0.0974(4) 0.0288(19) Uani 1 1 d .
C53 C -0.4461(11) 0.0516(6) 0.0655(4) 0.0233(18) Uani 1 1 d .
C54 C -0.2898(12) 0.4720(7) 0.0190(5) 0.032(2) Uani 1 1 d .
C55 C -0.2986(12) 0.5312(7) 0.0922(5) 0.032(2) Uani 1 1 d .
H55 H -0.3188 0.4981 0.1279 0.038 Uiso 1 1 calc R
C56 C -0.2772(12) 0.6383(7) 0.1110(5) 0.035(2) Uani 1 1 d .
H56 H -0.2794 0.6801 0.1605 0.042 Uiso 1 1 calc R
C57 C -0.2528(11) 0.6858(6) 0.0591(4) 0.0263(18) Uani 1 1 d .
C58 C -0.2457(12) 0.6265(6) -0.0146(5) 0.033(2) Uani 1 1 d .
H58 H -0.2278 0.6594 -0.0504 0.039 Uiso 1 1 calc R
C59 C -0.2658(13) 0.5176(7) -0.0335(5) 0.039(2) Uani 1 1 d .
H59 H -0.2627 0.4754 -0.0829 0.047 Uiso 1 1 calc R
C60 C -0.2374(12) 0.8024(7) 0.0791(5) 0.035(2) Uani 1 1 d .
C61 C -0.3197(12) 0.1115(8) 0.6222(6) 0.048(3) Uani 1 1 d .
C62 C -0.2859(16) 0.2198(8) 0.6410(6) 0.056(3) Uani 1 1 d .
H62 H -0.2946 0.2629 0.6895 0.067 Uiso 1 1 calc R
C63 C -0.2396(13) 0.2646(7) 0.5886(5) 0.042(2) Uani 1 1 d .
H63 H -0.2263 0.3385 0.6016 0.051 Uiso 1 1 calc R
C64 C -0.2400(13) 0.1071(7) 0.5041(5) 0.040(2) Uani 1 1 d .
H64 H -0.2207 0.0668 0.4563 0.048 Uiso 1 1 calc R
C65 C -0.2939(15) 0.0543(8) 0.5503(6) 0.056(3) Uani 1 1 d .
H65 H -0.3142 -0.0205 0.5346 0.067 Uiso 1 1 calc R
C66 C -0.5136(16) -0.0369(14) 0.7337(8) 0.075(4) Uani 1 1 d .
C67 C -0.5142(14) 0.0289(9) 0.8038(8) 0.064(3) Uani 1 1 d .
H67 H -0.4593 0.1034 0.8198 0.077 Uiso 1 1 calc R
C68 C -0.5993(14) -0.0202(9) 0.8489(6) 0.055(3) Uani 1 1 d .
H68 H -0.6038 0.0229 0.8979 0.066 Uiso 1 1 calc R
C69 C -0.6651(15) -0.1831(10) 0.7621(6) 0.070(3) Uani 1 1 d .
H69 H -0.7143 -0.2579 0.7479 0.084 Uiso 1 1 calc R
C70 C -0.5868(16) -0.1425(14) 0.7123(7) 0.086(5) Uani 1 1 d .
H70 H -0.5837 -0.1873 0.6637 0.103 Uiso 1 1 calc R
C71 C -0.0189(13) 0.4682(9) 0.2573(6) 0.047(3) Uani 1 1 d .
C72 C -0.0416(13) 0.5243(8) 0.3280(6) 0.049(3) Uani 1 1 d .
H72 H -0.0201 0.5992 0.3441 0.059 Uiso 1 1 calc R
C73 C -0.0957(12) 0.4700(7) 0.3748(5) 0.040(2) Uani 1 1 d .
H73 H -0.1150 0.5089 0.4229 0.048 Uiso 1 1 calc R
C74 C -0.1054(14) 0.3128(8) 0.2859(5) 0.046(2) Uani 1 1 d .
H74 H -0.1323 0.2376 0.2697 0.055 Uiso 1 1 calc R
C75 C -0.0509(15) 0.3639(9) 0.2376(6) 0.057(3) Uani 1 1 d .
H75 H -0.0357 0.3238 0.1891 0.068 Uiso 1 1 calc R
C76 C 0.1603(15) 0.6282(12) 0.1536(7) 0.070(4) Uani 1 1 d .
C77 C 0.2208(17) 0.7334(12) 0.1751(7) 0.085(5) Uani 1 1 d .
H77 H 0.2109 0.7751 0.2238 0.102 Uiso 1 1 calc R
C78 C 0.2965(15) 0.7824(9) 0.1286(5) 0.063(3) Uani 1 1 d .
H78 H 0.3398 0.8578 0.1469 0.076 Uiso 1 1 calc R
C79 C 0.2566(13) 0.6267(7) 0.0340(6) 0.047(2) Uani 1 1 d .
H79 H 0.2675 0.5883 -0.0154 0.056 Uiso 1 1 calc R
C80 C 0.1792(13) 0.5711(8) 0.0800(6) 0.057(3) Uani 1 1 d .
H80 H 0.1398 0.4957 0.0617 0.069 Uiso 1 1 calc R
H29A H 0.1061 0.2086 0.4427 0.069 Uiso 1 1 d R
H29B H 0.0904 0.2151 0.3745 0.069 Uiso 1 1 d R
H30A H -0.4466 0.3786 0.4907 0.069 Uiso 1 1 d R
H30B H -0.4805 0.2968 0.4246 0.069 Uiso 1 1 d R
H31A H 0.5644 0.7509 -0.1097 0.069 Uiso 1 1 d R
H31B H 0.4528 0.6488 -0.1366 0.069 Uiso 1 1 d R
H32A H 0.1625 0.8143 -0.0980 0.069 Uiso 1 1 d R
H32B H 0.0876 0.7851 -0.0419 0.069 Uiso 1 1 d R

loop_
_atom_site_aniso_label
_atom_site_aniso_U_11
_atom_site_aniso_U_22
_atom_site_aniso_U_33
_atom_site_aniso_U_23
_atom_site_aniso_U_13
_atom_site_aniso_U_12
Zn1 0.0252(5) 0.0258(5) 0.0325(5) 0.0144(4) 0.0001(4) 0.0064(4)
O1 0.024(3) 0.024(3) 0.035(3) 0.017(3) 0.006(2) 0.007(2)
N1 0.025(4) 0.020(4) 0.033(4) 0.007(3) 0.002(3) 0.004(3)
C1 0.046(6) 0.019(5) 0.044(5) 0.015(4) 0.019(4) 0.005(4)
Zn2 0.0269(4) 0.0256(4) 0.0259(3) 0.0128(3) 0.0045(3) 0.0091(3)
O2 0.020(3) 0.043(4) 0.040(3) 0.026(3) 0.006(3) 0.014(3)
N2 0.040(5) 0.060(6) 0.057(5) 0.031(5) 0.004(4) 0.011(4)
C2 0.032(6) 0.030(5) 0.068(7) 0.016(5) 0.009(5) 0.013(4)
Zn3 0.0261(5) 0.0243(5) 0.0306(5) 0.0126(4) -0.0029(4) 0.0044(4)
O3 0.027(3) 0.033(3) 0.031(3) 0.005(3) -0.004(3) 0.016(3)
N3 0.066(7) 0.033(6) 0.087(7) 0.014(5) -0.020(5) 0.002(5)
C3 0.040(6) 0.029(5) 0.040(5) 0.012(4) 0.007(4) 0.017(4)
Zn4 0.0261(5) 0.0236(5) 0.0304(5) 0.0130(4) 0.0014(4) 0.0053(4)
O4 0.027(3) 0.024(3) 0.036(3) 0.009(3) -0.001(2) 0.007(2)
N4 0.070(8) 0.092(9) 0.085(8) -0.010(7) -0.020(6) 0.037(7)
C4 0.018(4) 0.025(5) 0.028(4) 0.010(4) 0.000(3) 0.007(4)
Zn5 0.0252(5) 0.0242(5) 0.0303(5) 0.0129(4) 0.0003(4) 0.0049(4)
O5 0.035(4) 0.034(4) 0.041(4) 0.022(3) 0.004(3) 0.006(3)
N5 0.034(4) 0.030(4) 0.023(4) 0.015(3) 0.009(3) 0.012(3)
C5 0.033(5) 0.016(4) 0.023(4) 0.007(3) -0.003(4) 0.002(4)
Zn6 0.0321(5) 0.0218(5) 0.0307(5) 0.0136(4) 0.0086(4) 0.0064(4)
O6 0.057(4) 0.025(3) 0.031(3) 0.005(3) 0.010(3) 0.013(3)
N6 0.027(4) 0.035(4) 0.030(4) 0.019(3) 0.007(3) 0.010(3)
C6 0.021(5) 0.033(5) 0.035(5) 0.015(4) 0.016(4) 0.003(4)
O7 0.063(5) 0.028(4) 0.089(5) 0.036(4) 0.056(4) 0.016(4)
N7 0.085(8) 0.042(6) 0.103(9) -0.004(6) -0.033(6) 0.030(5)
C7 0.024(5) 0.020(4) 0.027(4) 0.002(3) 0.000(3) 0.005(4)
O8 0.026(3) 0.039(3) 0.046(3) 0.024(3) 0.008(3) 0.009(3)
N8 0.088(9) 0.123(12) 0.062(7) -0.011(7) -0.015(6) 0.059(8)
C8 0.018(4) 0.019(4) 0.025(4) 0.005(3) 0.003(3) 0.006(3)
O9 0.025(3) 0.026(3) 0.030(3) 0.015(2) 0.005(2) 0.006(2)
C9 0.035(6) 0.021(5) 0.060(6) 0.010(4) 0.018(5) 0.009(4)
O10 0.036(3) 0.041(4) 0.042(3) 0.017(3) 0.001(3) 0.020(3)
C10 0.050(7) 0.033(6) 0.047(6) 0.012(5) 0.020(5) 0.014(5)
O11 0.076(5) 0.025(4) 0.043(4) 0.001(3) -0.004(3) 0.024(3)
C11 0.044(6) 0.028(5) 0.032(5) 0.016(4) 0.013(4) 0.008(4)
O12 0.052(4) 0.033(3) 0.044(3) 0.017(3) 0.014(3) 0.013(3)
C12 0.033(5) 0.025(5) 0.029(5) 0.013(4) -0.001(4) 0.008(4)
O13 0.057(4) 0.022(3) 0.042(3) 0.003(3) 0.010(3) 0.006(3)
C13 0.045(6) 0.030(5) 0.030(5) 0.016(4) 0.011(4) 0.011(4)
O14 0.060(5) 0.024(3) 0.071(5) 0.025(3) 0.039(4) 0.016(3)
C14 0.051(6) 0.044(6) 0.043(5) 0.034(5) 0.034(5) 0.021(5)
O15 0.052(4) 0.020(3) 0.025(3) 0.005(2) 0.002(3) 0.013(3)
C15 0.020(5) 0.025(5) 0.031(5) 0.011(4) -0.002(3) 0.001(4)
O16 0.035(3) 0.034(3) 0.026(3) 0.009(3) 0.001(3) 0.010(3)
C16 0.040(5) 0.031(5) 0.034(5) 0.019(4) 0.015(4) 0.006(4)
O17 0.024(3) 0.032(3) 0.043(4) 0.016(3) 0.000(3) 0.005(3)
C17 0.028(5) 0.019(4) 0.041(5) 0.011(4) 0.011(4) 0.010(4)
O18 0.023(3) 0.021(3) 0.023(3) 0.009(2) 0.002(2) 0.003(2)
C18 0.034(5) 0.016(4) 0.027(4) 0.004(3) -0.005(4) 0.008(4)
O19 0.034(4) 0.021(3) 0.051(4) 0.022(3) 0.007(3) 0.004(3)
C19 0.019(4) 0.019(4) 0.026(4) 0.012(3) 0.003(3) 0.004(3)
O20 0.070(5) 0.023(3) 0.035(3) 0.002(3) 0.002(3) 0.012(3)
C20 0.019(5) 0.039(5) 0.032(5) 0.016(4) 0.008(4) 0.012(4)
O21 0.065(5) 0.029(4) 0.115(7) 0.037(4) 0.058(5) 0.018(4)
C21 0.039(6) 0.031(5) 0.050(6) 0.022(4) 0.009(4) 0.014(4)
O22 0.031(3) 0.023(3) 0.031(3) 0.011(3) -0.002(2) 0.005(3)
C22 0.027(5) 0.028(5) 0.018(4) 0.009(3) -0.002(3) 0.012(4)
O23 0.025(3) 0.055(4) 0.042(3) 0.037(3) 0.009(3) 0.012(3)
C23 0.024(4) 0.025(5) 0.035(5) 0.014(4) 0.013(4) 0.009(4)
O24 0.049(4) 0.020(3) 0.038(3) 0.005(3) 0.000(3) 0.008(3)
C24 0.028(5) 0.023(5) 0.050(6) 0.015(4) 0.016(4) 0.005(4)
O25 0.039(3) 0.030(3) 0.035(3) 0.010(3) 0.000(3) 0.014(3)
C25 0.050(6) 0.025(5) 0.034(5) 0.022(4) 0.006(4) 0.004(4)
O26 0.070(5) 0.026(3) 0.029(3) 0.002(3) -0.007(3) 0.001(3)
C26 0.041(5) 0.034(5) 0.022(4) 0.010(4) 0.017(4) 0.003(4)
O27 0.036(3) 0.030(3) 0.050(3) 0.018(3) -0.003(3) 0.005(2)
C27 0.029(4) 0.025(4) 0.026(4) 0.017(3) 0.008(3) 0.006(3)
O28 0.054(4) 0.026(3) 0.072(5) 0.030(3) 0.041(4) 0.019(3)
C28 0.042(5) 0.027(5) 0.038(5) 0.010(4) 0.003(4) 0.009(4)
O29 0.031(3) 0.040(4) 0.035(3) 0.015(3) 0.007(3) 0.017(3)
C29 0.040(5) 0.020(5) 0.027(5) 0.006(4) 0.009(4) 0.006(4)
O30 0.031(3) 0.039(4) 0.036(3) 0.014(3) 0.008(3) 0.016(3)
C30 0.034(5) 0.015(4) 0.036(5) 0.007(4) 0.003(4) 0.004(4)
O31 0.036(3) 0.064(5) 0.045(4) -0.014(3) 0.004(3) 0.010(3)
C31 0.044(6) 0.020(5) 0.060(6) 0.018(4) 0.034(5) 0.009(4)
O32 0.033(3) 0.045(4) 0.042(3) 0.023(3) 0.002(3) 0.007(3)
C32 0.032(5) 0.019(5) 0.040(5) 0.004(4) 0.007(4) 0.006(4)
C33 0.018(4) 0.024(4) 0.020(4) 0.008(3) 0.007(3) 0.006(3)
C34 0.023(5) 0.017(4) 0.024(4) 0.005(3) 0.003(3) 0.003(3)
C35 0.027(5) 0.030(5) 0.048(5) 0.025(4) 0.017(4) 0.010(4)
C36 0.056(7) 0.034(6) 0.054(6) 0.030(5) 0.018(5) 0.020(5)
C37 0.026(5) 0.018(4) 0.026(5) 0.011(4) 0.005(4) 0.002(4)
C38 0.023(5) 0.016(4) 0.020(4) 0.008(3) 0.009(3) 0.005(3)
C39 0.039(6) 0.020(5) 0.069(7) 0.023(5) 0.018(5) 0.010(4)
C40 0.049(6) 0.036(6) 0.062(6) 0.035(5) 0.022(5) 0.012(5)
C41 0.039(6) 0.037(5) 0.034(5) 0.014(4) 0.012(4) 0.006(4)
C42 0.022(5) 0.017(4) 0.038(5) 0.012(4) 0.007(4) 0.003(3)
C43 0.034(5) 0.028(5) 0.028(5) 0.015(4) 0.010(4) 0.009(4)
C44 0.039(6) 0.026(5) 0.040(5) 0.010(4) 0.015(4) 0.007(4)
C45 0.020(5) 0.026(5) 0.045(5) 0.007(4) -0.001(4) 0.007(4)
C46 0.048(6) 0.014(4) 0.035(5) 0.012(4) 0.009(4) 0.009(4)
C47 0.023(5) 0.033(5) 0.042(5) 0.016(4) 0.016(4) 0.010(4)
C48 0.025(4) 0.015(4) 0.019(4) 0.003(3) 0.004(3) 0.004(3)
C49 0.022(4) 0.022(4) 0.023(4) 0.007(3) 0.003(3) 0.003(3)
C50 0.027(5) 0.034(5) 0.044(5) 0.016(4) 0.001(4) 0.006(4)
C51 0.033(5) 0.028(5) 0.041(5) 0.022(4) 0.001(4) 0.013(4)
C52 0.023(5) 0.024(4) 0.030(5) 0.001(4) 0.002(4) 0.003(4)
C53 0.027(4) 0.029(5) 0.027(4) 0.020(4) 0.009(3) 0.015(4)
C54 0.034(5) 0.021(5) 0.043(5) 0.013(4) 0.010(4) 0.012(4)
C55 0.037(5) 0.032(5) 0.038(5) 0.026(4) 0.016(4) 0.011(4)
C56 0.039(6) 0.027(5) 0.038(5) 0.012(4) 0.003(4) 0.007(4)
C57 0.027(5) 0.018(4) 0.029(4) 0.006(3) -0.003(3) 0.001(3)
C58 0.044(5) 0.026(5) 0.033(5) 0.016(4) 0.000(4) 0.011(4)
C59 0.044(6) 0.034(5) 0.042(5) 0.015(4) 0.011(4) 0.012(4)
C60 0.038(5) 0.029(5) 0.039(5) 0.018(4) 0.011(4) 0.002(4)
C61 0.031(6) 0.068(8) 0.064(7) 0.050(6) 0.011(5) 0.009(5)
C62 0.082(9) 0.050(7) 0.044(6) 0.027(5) 0.029(6) 0.018(6)
C63 0.064(7) 0.028(5) 0.038(5) 0.015(4) 0.026(5) 0.012(5)
C64 0.067(7) 0.032(5) 0.025(5) 0.013(4) -0.005(4) 0.015(5)
C65 0.066(8) 0.027(6) 0.073(8) 0.021(5) -0.018(6) 0.005(5)
C66 0.041(7) 0.152(14) 0.076(9) 0.096(10) 0.018(6) 0.027(8)
C67 0.034(6) 0.064(8) 0.116(10) 0.066(8) 0.015(6) 0.004(5)
C68 0.056(7) 0.060(7) 0.060(6) 0.035(6) 0.008(5) 0.016(6)
C69 0.045(7) 0.086(9) 0.070(8) 0.020(7) 0.007(6) 0.014(6)
C70 0.045(7) 0.157(15) 0.052(8) 0.046(9) 0.012(6) 0.008(8)
C71 0.040(6) 0.063(7) 0.054(7) 0.048(6) 0.004(5) 0.008(5)
C72 0.052(6) 0.038(6) 0.065(7) 0.039(5) -0.014(5) -0.001(5)
C73 0.047(6) 0.025(5) 0.043(6) 0.011(4) -0.002(4) 0.002(4)
C74 0.069(7) 0.034(5) 0.038(5) 0.011(4) 0.008(5) 0.020(5)
C75 0.075(8) 0.075(8) 0.049(6) 0.047(6) 0.041(6) 0.036(7)
C76 0.042(7) 0.139(13) 0.064(8) 0.086(9) 0.016(6) 0.017(8)
C77 0.073(9) 0.119(12) 0.044(7) 0.039(8) 0.021(6) -0.015(8)
C78 0.077(8) 0.053(7) 0.039(6) 0.014(5) 0.016(5) -0.015(6)
C79 0.046(6) 0.041(6) 0.059(6) 0.028(5) 0.026(5) 0.008(5)
C80 0.047(6) 0.050(6) 0.099(9) 0.058(6) 0.021(6) 0.011(5)

loop_
_atom_type_symbol
_atom_type_description
_atom_type_scat_dispersion_real
_atom_type_scat_dispersion_imag
_atom_type_scat_source
C C 0.0033 0.0016 'International Tables Vol C Tables 4.2.6.8 and 6.1.1.4'
H H 0.0000 0.0000 'International Tables Vol C Tables 4.2.6.8 and 6.1.1.4'
N N 0.0061 0.0033 'International Tables Vol C Tables 4.2.6.8 and 6.1.1.4'
O O 0.0106 0.0060 'International Tables Vol C Tables 4.2.6.8 and 6.1.1.4'
Zn Zn 0.2839 1.4301 'International Tables Vol C Tables 4.2.6.8 and 6.1.1.4'

loop_
_geom_angle_atom_site_label_1
_geom_angle_atom_site_label_2
_geom_angle_atom_site_label_3
_geom_angle
_geom_angle_site_symmetry_1
_geom_angle_site_symmetry_3
O3 Zn1 O6 123.0(3) . 1_545
O3 Zn1 O2 93.3(2) . 1_655
O6 Zn1 O2 132.6(2) 1_545 1_655
O3 Zn1 O9 108.1(2) . 1_655
O6 Zn1 O9 93.4(2) 1_545 1_655
O2 Zn1 O9 103.9(2) 1_655 1_655
C7 O1 Zn4 123.1(5) . .
C63 N1 C64 115.0(7) . .
C63 N1 Zn2 120.5(6) . .
C64 N1 Zn2 123.7(6) . .
C2 C1 O7 123.3(9) . .
C2 C1 C6 120.0(8) . .
O7 C1 C6 116.5(8) . .
O30 Zn2 O29 178.8(3) . .
O30 Zn2 O4 90.7(2) . .
O29 Zn2 O4 90.0(2) . .
O30 Zn2 N1 92.5(2) . .
O29 Zn2 N1 88.5(2) . .
O4 Zn2 N1 87.9(2) . .
O30 Zn2 O15 88.0(2) . .
O29 Zn2 O15 91.3(2) . .
O4 Zn2 O15 178.5(3) . .
N1 Zn2 O15 92.9(2) . .
O30 Zn2 N5 87.9(2) . .
O29 Zn2 N5 91.1(2) . .
O4 Zn2 N5 92.4(2) . .
N1 Zn2 N5 179.4(3) . .
O15 Zn2 N5 86.8(2) . .
C7 O2 Zn1 118.1(5) . 1_455
C69 N2 C68 117.3(10) . .
C1 C2 C3 118.4(9) . .
O25 Zn3 O23 91.8(2) 1_455 .
O25 Zn3 O26 135.0(3) 1_455 1_445
O23 Zn3 O26 123.4(3) . 1_445
O25 Zn3 O18 107.8(2) 1_455 1_455
O23 Zn3 O18 102.3(2) . 1_455
O26 Zn3 O18 92.4(2) 1_445 1_455
O25 Zn3 O27 94.0(2) 1_455 1_445
O23 Zn3 O27 98.4(2) . 1_445
O26 Zn3 O27 57.1(2) 1_445 1_445
O18 Zn3 O27 149.21(18) 1_455 1_445
O25 Zn3 C60 117.2(3) 1_455 1_445
O23 Zn3 C60 112.3(3) . 1_445
O26 Zn3 C60 28.3(3) 1_445 1_445
O18 Zn3 C60 120.7(3) 1_455 1_445
O27 Zn3 C60 28.8(2) 1_445 1_445
C8 O3 Zn1 123.7(5) . .
N4 N3 C61 97.6(12) . .
C4 C3 C2 122.5(8) . .
O10 Zn4 O13 124.6(3) 1_655 1_665
O10 Zn4 O8 89.3(2) 1_655 .
O13 Zn4 O8 138.5(2) 1_665 .
O10 Zn4 O1 108.2(2) 1_655 .
O13 Zn4 O1 92.8(2) 1_665 .
O8 Zn4 O1 98.4(2) . .
O10 Zn4 O12 121.7(2) 1_655 1_665
O13 Zn4 O12 57.9(2) 1_665 1_665
O8 Zn4 O12 85.2(2) . 1_665
O1 Zn4 O12 130.0(2) . 1_665
O10 Zn4 C30 129.6(3) 1_655 1_665
O13 Zn4 C30 28.9(2) 1_665 1_665
O8 Zn4 C30 112.1(3) . 1_665
O1 Zn4 C30 112.6(2) . 1_665
O12 Zn4 C30 29.0(2) 1_665 1_665
C8 O4 Zn2 157.4(5) . .
N3 N4 C66 96.8(11) . .
C3 C4 C5 117.6(7) . .
C3 C4 C7 119.7(7) . .
C5 C4 C7 122.5(7) . .
O16 Zn5 O17 92.7(2) . 1_455
O16 Zn5 O22 102.1(2) . .
O17 Zn5 O22 100.9(2) 1_455 .
O16 Zn5 O20 123.9(3) . 1_565
O17 Zn5 O20 137.0(2) 1_455 1_565
O22 Zn5 O20 93.1(2) . 1_565
O16 Zn5 O19 119.3(2) . 1_565
O17 Zn5 O19 85.2(2) 1_455 1_565
O22 Zn5 O19 137.9(2) . 1_565
O20 Zn5 O19 58.7(2) 1_565 1_565
O16 Zn5 C45 127.9(3) . 1_565
O17 Zn5 C45 111.5(2) 1_455 1_565
O22 Zn5 C45 116.5(3) . 1_565
O20 Zn5 C45 29.3(3) 1_565 1_565
O19 Zn5 C45 29.5(2) 1_565 1_565
C73 N5 C74 116.8(8) . .
C73 N5 Zn2 121.2(6) . .
C74 N5 Zn2 121.9(6) . .
C6 C5 C4 119.0(8) . .
C6 C5 C8 115.9(8) . .
C4 C5 C8 125.1(7) . .
O24 Zn6 O31 127.4(3) 1_665 .
O24 Zn6 N6 123.1(3) 1_665 .
O31 Zn6 N6 109.4(3) . .
O24 Zn6 O32 87.4(2) 1_665 .
O31 Zn6 O32 87.3(2) . .
N6 Zn6 O32 94.0(2) . .
O24 Zn6 O27 87.3(2) 1_665 1_655
O31 Zn6 O27 89.2(2) . 1_655
N6 Zn6 O27 96.1(2) . 1_655
O32 Zn6 O27 169.9(2) . 1_655
C15 O6 Zn1 106.9(5) . 1_565
C79 N6 C78 118.0(8) . .
C79 N6 Zn6 120.1(6) . .
C78 N6 Zn6 121.8(6) . .
C5 C6 C1 122.4(8) . .
C1 O7 C9 119.7(7) . .
N8 N7 C71 92.2(13) . .
O2 C7 O1 123.6(7) . .
O2 C7 C4 117.6(7) . .
O1 C7 C4 118.9(7) . .
C22 O8 Zn4 121.8(5) . .
N7 N8 C76 93.2(12) . .
O4 C8 O3 124.0(7) . .
O4 C8 C5 121.1(7) . .
O3 C8 C5 114.6(7) . .
C22 O9 Zn1 119.6(5) . 1_455
C14 C9 C10 121.7(8) . .
C14 C9 O7 122.2(9) . .
C10 C9 O7 115.9(8) . .
C23 O10 Zn4 119.5(5) . 1_455
C9 C10 C11 120.2(8) . .
C10 C11 C12 118.8(8) . .
C30 O12 Zn4 81.5(4) . 1_445
C13 C12 C11 119.7(8) . .
C13 C12 C15 121.1(7) . .
C11 C12 C15 119.2(7) . .
C30 O13 Zn4 101.4(5) . 1_445
C12 C13 C14 120.4(8) . .
C16 O14 C24 119.2(7) . .
C9 C14 C13 119.2(8) . .
C37 O15 Zn2 158.4(6) . .
O6 C15 O5 122.0(8) . .
O6 C15 C12 118.4(7) . .
O5 C15 C12 119.6(7) . .
C37 O16 Zn5 121.3(5) . .
O14 C16 C21 122.6(8) . .
O14 C16 C17 117.6(8) . .
C21 C16 C17 119.8(8) . .
C38 O17 Zn5 117.4(5) . 1_655
C18 C17 C16 120.0(8) . .
C38 O18 Zn3 119.7(5) . 1_655
C17 C18 C19 121.3(7) . .
C17 C18 C23 116.3(7) . .
C19 C18 C23 122.4(7) . .
C45 O19 Zn5 82.1(5) . 1_545
C18 C19 C20 117.9(7) . .
C18 C19 C22 123.4(7) . .
C20 C19 C22 118.4(7) . .
C45 O20 Zn5 98.7(6) . 1_545
C21 C20 C19 121.6(8) . .
C31 O21 C39 119.1(7) . .
C20 C21 C16 119.5(8) . .
C52 O22 Zn5 123.6(5) . .
O8 C22 O9 123.3(7) . .
O8 C22 C19 117.0(7) . .
O9 C22 C19 119.7(7) . .
C52 O23 Zn3 118.4(5) . .
O11 C23 O10 126.4(8) . .
O11 C23 C18 119.2(8) . .
O10 C23 C18 114.1(7) . .
C53 O24 Zn6 146.0(6) . 1_445
C25 C24 O14 123.3(8) . .
C25 C24 C29 120.4(8) . .
O14 C24 C29 115.9(7) . .
C53 O25 Zn3 132.0(5) . 1_655
C24 C25 C26 120.6(8) . .
C60 O26 Zn3 102.5(6) . 1_665
C25 C26 C27 119.3(7) . .
C60 O27 Zn6 127.9(5) . 1_455
C60 O27 Zn3 79.0(5) . 1_665
Zn6 O27 Zn3 116.9(2) 1_455 1_665
C28 C27 C26 118.4(8) . .
C28 C27 C30 120.8(7) . .
C26 C27 C30 120.8(7) . .
C54 O28 C46 118.7(6) . .
C29 C28 C27 122.0(8) . .
C28 C29 C24 119.1(8) . .
O12 C30 O13 119.1(7) . .
O12 C30 C27 121.0(7) . .
O13 C30 C27 119.8(7) . .
O12 C30 Zn4 69.5(4) . 1_445
O13 C30 Zn4 49.7(4) . 1_445
C27 C30 Zn4 168.7(6) . 1_445
C32 C31 O21 115.2(8) . .
C32 C31 C36 121.9(8) . .
O21 C31 C36 122.8(9) . .
C31 C32 C33 118.0(8) . .
C34 C33 C32 119.6(7) . .
C34 C33 C37 125.8(7) . .
C32 C33 C37 114.5(7) . .
C35 C34 C33 119.9(7) . .
C35 C34 C38 119.7(7) . .
C33 C34 C38 120.0(7) . .
C36 C35 C34 122.4(8) . .
C35 C36 C31 118.1(9) . .
O16 C37 O15 124.6(7) . .
O16 C37 C33 115.2(7) . .
O15 C37 C33 119.9(7) . .
O17 C38 O18 124.1(7) . .
O17 C38 C34 116.7(7) . .
O18 C38 C34 119.2(7) . .
C44 C39 C40 121.6(8) . .
C44 C39 O21 115.8(8) . .
C40 C39 O21 122.3(8) . .
C39 C40 C41 118.6(8) . .
C42 C41 C40 120.5(8) . .
C43 C42 C41 118.9(8) . .
C43 C42 C45 121.6(8) . .
C41 C42 C45 119.4(7) . .
C42 C43 C44 121.4(8) . .
C39 C44 C43 119.0(8) . .
O20 C45 O19 120.4(8) . .
O20 C45 C42 119.7(8) . .
O19 C45 C42 119.9(7) . .
O20 C45 Zn5 52.0(4) . 1_545
O19 C45 Zn5 68.4(4) . 1_545
C42 C45 Zn5 171.5(6) . 1_545
C47 C46 C51 121.9(8) . .
C47 C46 O28 116.3(8) . .
C51 C46 O28 121.6(7) . .
C46 C47 C48 120.6(8) . .
C47 C48 C49 119.1(7) . .
C47 C48 C53 119.7(7) . .
C49 C48 C53 121.1(7) . .
C50 C49 C48 119.9(7) . .
C50 C49 C52 119.9(7) . .
C48 C49 C52 120.1(7) . .
C49 C50 C51 120.6(8) . .
C46 C51 C50 117.9(7) . .
O22 C52 O23 123.6(8) . .
O22 C52 C49 121.5(7) . .
O23 C52 C49 114.8(7) . .
O24 C53 O25 127.8(7) . .
O24 C53 C48 116.9(7) . .
O25 C53 C48 115.2(7) . .
C59 C54 O28 117.1(8) . .
C59 C54 C55 121.8(8) . .
O28 C54 C55 121.1(8) . .
C56 C55 C54 118.3(8) . .
C55 C56 C57 120.9(8) . .
C56 C57 C58 120.9(8) . .
C56 C57 C60 121.0(7) . .
C58 C57 C60 118.1(7) . .
C59 C58 C57 118.1(8) . .
C54 C59 C58 120.0(8) . .
O26 C60 O27 121.2(8) . .
O26 C60 C57 117.9(8) . .
O27 C60 C57 120.9(8) . .
O26 C60 Zn3 49.2(4) . 1_665
O27 C60 Zn3 72.1(5) . 1_665
C57 C60 Zn3 166.3(7) . 1_665
C62 C61 C65 116.9(9) . .
C62 C61 N3 107.7(9) . .
C65 C61 N3 135.3(9) . .
C63 C62 C61 119.0(9) . .
N1 C63 C62 124.7(9) . .
N1 C64 C65 125.1(9) . .
C64 C65 C61 119.1(9) . .
C70 C66 C67 121.9(11) . .
C70 C66 N4 108.9(13) . .
C67 C66 N4 129.2(13) . .
C68 C67 C66 115.1(11) . .
N2 C68 C67 124.8(11) . .
N2 C69 C70 122.9(13) . .
C66 C70 C69 117.9(13) . .
C75 C71 C72 118.2(9) . .
C75 C71 N7 109.3(9) . .
C72 C71 N7 132.3(9) . .
C73 C72 C71 118.8(9) . .
N5 C73 C72 123.4(9) . .
N5 C74 C75 121.5(9) . .
C71 C75 C74 121.1(10) . .
C77 C76 C80 116.2(9) . .
C77 C76 N8 112.2(11) . .
C80 C76 N8 131.6(12) . .
C76 C77 C78 121.2(12) . .
N6 C78 C77 123.9(11) . .
N6 C79 C80 120.6(9) . .
C79 C80 C76 119.9(10) . .

loop_
_geom_bond_atom_site_label_1
_geom_bond_atom_site_label_2
_geom_bond_distance
_geom_bond_site_symmetry_2
Zn1 O3 1.931(5) .
Zn1 O6 1.985(6) 1_545
Zn1 O2 1.984(5) 1_655
Zn1 O9 2.010(5) 1_655
O1 C7 1.252(9) .
O1 Zn4 2.053(6) .
N1 C63 1.341(10) .
N1 C64 1.336(10) .
N1 Zn2 2.169(7) .
C1 C2 1.364(12) .
C1 O7 1.383(10) .
C1 C6 1.372(12) .
Zn2 O30 2.040(5) .
Zn2 O29 2.054(5) .
Zn2 O4 2.155(6) .
Zn2 O15 2.193(6) .
Zn2 N5 2.229(6) .
O2 C7 1.255(9) .
O2 Zn1 1.984(5) 1_455
N2 C69 1.318(13) .
N2 C68 1.319(12) .
C2 C3 1.390(12) .
Zn3 O25 1.946(6) 1_455
Zn3 O23 1.975(5) .
Zn3 O26 1.989(6) 1_445
Zn3 O18 2.027(5) 1_455
Zn3 O27 2.486(5) 1_445
Zn3 C60 2.565(9) 1_445
O3 C8 1.294(9) .
N3 N4 1.114(13) .
N3 C61 1.632(13) .
C3 C4 1.388(11) .
Zn4 O10 1.962(5) 1_655
Zn4 O13 1.990(6) 1_665
Zn4 O8 2.004(5) .
Zn4 O12 2.423(5) 1_665
Zn4 C30 2.558(8) 1_665
O4 C8 1.224(9) .
N4 C66 1.618(16) .
C4 C5 1.402(11) .
C4 C7 1.493(11) .
Zn5 O16 1.954(6) .
Zn5 O17 1.995(5) 1_455
Zn5 O22 2.012(6) .
Zn5 O20 2.025(6) 1_565
Zn5 O19 2.384(6) 1_565
Zn5 C45 2.539(8) 1_565
O5 C15 1.260(9) .
N5 C73 1.312(10) .
N5 C74 1.357(11) .
C5 C6 1.368(11) .
C5 C8 1.501(11) .
Zn6 O24 1.961(6) 1_665
Zn6 O31 1.974(5) .
Zn6 N6 2.057(6) .
Zn6 O32 2.089(5) .
Zn6 O27 2.140(5) 1_655
O6 C15 1.251(9) .
O6 Zn1 1.985(6) 1_565
N6 C79 1.316(11) .
N6 C78 1.335(11) .
O7 C9 1.395(10) .
N7 N8 1.060(14) .
N7 C71 1.676(16) .
O8 C22 1.269(9) .
N8 C76 1.637(16) .
O9 C22 1.276(9) .
O9 Zn1 2.010(5) 1_455
C9 C14 1.360(12) .
C9 C10 1.366(13) .
O10 C23 1.257(10) .
O10 Zn4 1.962(5) 1_455
C10 C11 1.391(12) .
O11 C23 1.246(9) .
C11 C12 1.402(11) .
O12 C30 1.255(9) .
O12 Zn4 2.423(5) 1_445
C12 C13 1.384(11) .
C12 C15 1.489(11) .
O13 C30 1.260(9) .
O13 Zn4 1.990(6) 1_445
C13 C14 1.389(11) .
O14 C16 1.358(10) .
O14 C24 1.390(10) .
O15 C37 1.258(9) .
O16 C37 1.242(10) .
C16 C21 1.384(12) .
C16 C17 1.408(11) .
O17 C38 1.264(9) .
O17 Zn5 1.995(5) 1_655
C17 C18 1.375(11) .
O18 C38 1.272(9) .
O18 Zn3 2.027(5) 1_655
C18 C19 1.396(11) .
C18 C23 1.524(11) .
O19 C45 1.261(10) .
O19 Zn5 2.384(6) 1_545
C19 C20 1.403(11) .
C19 C22 1.478(11) .
O20 C45 1.255(10) .
O20 Zn5 2.025(6) 1_545
C20 C21 1.389(12) .
O21 C31 1.384(10) .
O21 C39 1.406(10) .
O22 C52 1.236(10) .
O23 C52 1.280(10) .
O24 C53 1.218(9) .
O24 Zn6 1.961(6) 1_445
C24 C25 1.373(12) .
C24 C29 1.386(11) .
O25 C53 1.266(10) .
O25 Zn3 1.946(6) 1_655
C25 C26 1.381(11) .
O26 C60 1.245(10) .
O26 Zn3 1.989(6) 1_665
C26 C27 1.404(10) .
O27 C60 1.259(10) .
O27 Zn6 2.140(5) 1_455
O27 Zn3 2.486(5) 1_665
C27 C28 1.388(11) .
C27 C30 1.478(11) .
O28 C54 1.393(10) .
O28 C46 1.389(10) .
C28 C29 1.358(12) .
C30 Zn4 2.558(8) 1_445
C31 C32 1.380(12) .
C31 C36 1.413(13) .
C32 C33 1.411(11) .
C33 C34 1.405(10) .
C33 C37 1.508(10) .
C34 C35 1.360(11) .
C34 C38 1.519(10) .
C35 C36 1.358(12) .
C39 C44 1.368(12) .
C39 C40 1.390(13) .
C40 C41 1.388(12) .
C41 C42 1.393(11) .
C42 C43 1.378(11) .
C42 C45 1.495(11) .
C43 C44 1.379(11) .
C45 Zn5 2.539(8) 1_545
C46 C47 1.369(11) .
C46 C51 1.389(11) .
C47 C48 1.379(11) .
C48 C49 1.416(11) .
C48 C53 1.515(10) .
C49 C50 1.383(11) .
C49 C52 1.494(11) .
C50 C51 1.411(11) .
C54 C59 1.368(12) .
C54 C55 1.402(12) .
C55 C56 1.374(11) .
C56 C57 1.374(11) .
C57 C58 1.408(11) .
C57 C60 1.508(11) .
C58 C59 1.399(12) .
C60 Zn3 2.565(9) 1_665
C61 C62 1.379(14) .
C61 C65 1.407(14) .
C62 C63 1.372(12) .
C64 C65 1.350(12) .
C66 C70 1.34(2) .
C66 C67 1.370(18) .
C67 C68 1.361(13) .
C69 C70 1.353(16) .
C71 C75 1.324(14) .
C71 C72 1.378(14) .
C72 C73 1.374(12) .
C74 C75 1.369(12) .
C76 C77 1.329(18) .
C76 C80 1.420(16) .
C77 C78 1.358(14) .
C79 C80 1.412(11) .

loop_
_geom_hbond_atom_site_label_D
_geom_hbond_atom_site_label_H
_geom_hbond_atom_site_label_A
_geom_hbond_distance_DH
_geom_hbond_distance_HA
_geom_hbond_distance_DA
_geom_hbond_angle_DHA
_geom_hbond_site_symmetry_A
O31 H31A O12 0.86 2.09 2.648(8) 121.5 1_764
O31 H31B O9 0.86 2.21 3.048(8) 164.0 1_654
O32 H32A N2 0.86 2.14 2.809(9) 134.1 1_664
